data_2225251
loop_
_publ_author_name
'Li, Hui'
'Wei, Zhuangwei'
'Gong, Qiaojuan'
'Han, Qiuping'

_publ_section_title <i>catena</i>-Poly[[dichloridoiron(II)]-\m-4,4''-bis(benzimidazol-1-yl)-1,1':4',1''-terphenyl]
_journal_coeditor_code HB5310
_journal_issue 3
_journal_name_full 'Acta Crystallographica Section E'
_journal_page_first m267
_journal_paper_doi 10.1107/S1600536810002837
_journal_volume 66
_journal_year 2010
_chemical_formula_iupac '[Fe Cl2 (C32 H22 N4)]'
_chemical_formula_moiety 'C32 H22 Cl2 Fe N4'
_chemical_formula_sum 'C32 H22 Cl2 Fe N4'
_chemical_formula_weight 589.29
_chemical_name_systematic
;
<i>catena</i>-Poly[[dichloridoiron(II)]-\m-
4,4''-bis(benzimidazol-1-yl)-1,1':4',1''-terphenyl]
;
_space_group_IT_number 15
_symmetry_cell_setting monoclinic
_symmetry_space_group_name_Hall '-C 2yc'
_symmetry_space_group_name_H-M 'C 1 2/c 1'
_atom_sites_solution_hydrogens geom
_atom_sites_solution_primary direct
_atom_sites_solution_secondary difmap
_audit_creation_method SHELXL-97
_cell_angle_alpha 90.00
_cell_angle_beta 101.94(3)
_cell_angle_gamma 90.00
_cell_formula_units_Z 4
_cell_length_a 14.519(3)
_cell_length_b 14.303(3)
_cell_length_c 12.461(3)
_cell_measurement_reflns_used 2574
_cell_measurement_temperature 293(2)
_cell_measurement_theta_max 27.90
_cell_measurement_theta_min 2.02
_cell_volume 2531.7(10)
_computing_cell_refinement 'CrystalClear (Rigaku/MSC, 2005)'
_computing_data_collection 'CrystalClear (Rigaku/MSC, 2005)'
_computing_data_reduction 'CrystalClear (Rigaku/MSC, 2005)'
_computing_molecular_graphics 'SHELXTL (Sheldrick, 2008)'
_computing_publication_material 'SHELXTL (Sheldrick, 2008)'
_computing_structure_refinement 'SHELXL97 (Sheldrick, 2008)'
_computing_structure_solution 'SHELXS97 (Sheldrick, 2008)'
_diffrn_ambient_temperature 293(2)
_diffrn_detector_area_resol_mean 9
_diffrn_measured_fraction_theta_full 0.991
_diffrn_measured_fraction_theta_max 0.991
_diffrn_measurement_device_type 'Rigaku Saturn CCD area-detector'
_diffrn_measurement_method \w
_diffrn_radiation_monochromator graphite
_diffrn_radiation_source 'fine-focus sealed tube'
_diffrn_radiation_type MoK\a
_diffrn_radiation_wavelength 0.71073
_diffrn_reflns_av_R_equivalents 0.0522
_diffrn_reflns_av_sigmaI/netI 0.0439
_diffrn_reflns_limit_h_max 16
_diffrn_reflns_limit_h_min -17
_diffrn_reflns_limit_k_max 15
_diffrn_reflns_limit_k_min -16
_diffrn_reflns_limit_l_max 14
_diffrn_reflns_limit_l_min -14
_diffrn_reflns_number 9515
_diffrn_reflns_theta_full 25.01
_diffrn_reflns_theta_max 25.01
_diffrn_reflns_theta_min 2.02
_diffrn_standards_decay_% 0
_diffrn_standards_interval_count 0
_diffrn_standards_interval_time 0
_exptl_absorpt_coefficient_mu 0.838
_exptl_absorpt_correction_T_max 0.882
_exptl_absorpt_correction_T_min 0.846
_exptl_absorpt_correction_type multi-scan
_exptl_absorpt_process_details '(CrystalClear; Rigaku/MSC, 2005)'
_exptl_crystal_colour yellow
_exptl_crystal_density_diffrn 1.546
_exptl_crystal_density_method 'not measured'
_exptl_crystal_description block
_exptl_crystal_F_000 1208
_exptl_crystal_size_max 0.20
_exptl_crystal_size_mid 0.18
_exptl_crystal_size_min 0.15
_refine_diff_density_max 0.351
_refine_diff_density_min -0.413
_refine_ls_extinction_method none
_refine_ls_goodness_of_fit_ref 1.118
_refine_ls_hydrogen_treatment constr
_refine_ls_matrix_type full
_refine_ls_number_parameters 177
_refine_ls_number_reflns 2218
_refine_ls_number_restraints 0
_refine_ls_restrained_S_all 1.118
_refine_ls_R_factor_all 0.0576
_refine_ls_R_factor_gt 0.0491
_refine_ls_shift/su_max 0.001
_refine_ls_shift/su_mean 0.000
_refine_ls_structure_factor_coef Fsqd
_refine_ls_weighting_details 'calc w=1/[\s^2^(Fo^2^)+(0.0565P)^2^+2.1075P] where P=(Fo^2^+2Fc^2^)/3'
_refine_ls_weighting_scheme calc
_refine_ls_wR_factor_gt 0.1109
_refine_ls_wR_factor_ref 0.1167
_reflns_number_gt 1960
_reflns_number_total 2218
_reflns_threshold_expression I>2\s(I)
_cod_data_source_file hb5310.cif
_cod_data_source_block I
_cod_original_cell_volume 2531.6(9)
_cod_original_sg_symbol_H-M 'C 2/c'
_cod_database_code 2225251
_cod_database_fobs_code 2225251

loop_
_symmetry_equiv_pos_as_xyz
'x, y, z'
'-x, y, -z+1/2'
'x+1/2, y+1/2, z'
'-x+1/2, y+1/2, -z+1/2'
'-x, -y, -z'
'x, -y, z-1/2'
'-x+1/2, -y+1/2, -z'
'x+1/2, -y+1/2, z-1/2'

loop_
_atom_site_type_symbol
_atom_site_label
_atom_site_fract_x
_atom_site_fract_y
_atom_site_fract_z
_atom_site_U_iso_or_equiv
_atom_site_adp_type
_atom_site_calc_flag
_atom_site_refinement_flags
_atom_site_occupancy
_atom_site_disorder_assembly
_atom_site_disorder_group
Fe Fe1 0.0000 1.12084(4) 0.7500 0.0240(2) Uani d S 1 . .
Cl Cl1 0.02255(6) 1.20219(6) 0.90773(8) 0.0423(3) Uani d . 1 . .
N N2 0.20786(16) 0.96985(16) 0.63670(19) 0.0186(6) Uani d . 1 . .
N N1 0.10013(17) 1.02547(17) 0.72169(19) 0.0207(6) Uani d . 1 . .
C C15 0.4708(2) 0.8783(2) 0.2868(2) 0.0176(6) Uani d . 1 . .
H H15 0.4516 0.8216 0.3115 0.021 Uiso calc R 1 . .
C C11 0.3788(2) 0.9625(2) 0.4047(2) 0.0181(6) Uani d . 1 . .
C C14 0.4398(2) 0.9609(2) 0.3250(2) 0.0185(6) Uani d . 1 . .
C C8 0.2661(2) 0.9662(2) 0.5587(2) 0.0187(6) Uani d . 1 . .
C C13 0.3223(2) 1.0412(2) 0.5485(2) 0.0183(6) Uani d . 1 . .
H H13 0.3231 1.0931 0.5937 0.022 Uiso calc R 1 . .
C C3 0.1067(2) 0.8921(2) 0.8545(2) 0.0213(7) Uani d . 1 . .
H H3 0.0598 0.9141 0.8887 0.026 Uiso calc R 1 . .
C C10 0.3213(2) 0.8878(2) 0.4174(3) 0.0228(7) Uani d . 1 . .
H H10 0.3212 0.8351 0.3736 0.027 Uiso calc R 1 . .
C C1 0.1466(2) 1.0385(2) 0.6442(2) 0.0203(7) Uani d . 1 . .
H H1 0.1381 1.0905 0.5984 0.024 Uiso calc R 1 . .
C C9 0.2649(2) 0.8892(2) 0.4924(3) 0.0233(7) Uani d . 1 . .
H H9 0.2261 0.8387 0.4986 0.028 Uiso calc R 1 . .
C C16 0.4710(2) 1.0437(2) 0.2859(2) 0.0199(6) Uani d . 1 . .
H H16 0.4514 1.1005 0.3098 0.024 Uiso calc R 1 . .
C C7 0.2006(2) 0.9061(2) 0.7177(2) 0.0171(6) Uani d . 1 . .
C C12 0.3767(2) 1.0395(2) 0.4721(2) 0.0184(6) Uani d . 1 . .
H H12 0.4137 1.0913 0.4647 0.022 Uiso calc R 1 . .
C C2 0.1330(2) 0.9411(2) 0.7698(2) 0.0177(6) Uani d . 1 . .
C C5 0.2242(2) 0.7782(2) 0.8350(2) 0.0245(7) Uani d . 1 . .
H H5 0.2559 0.7235 0.8605 0.029 Uiso calc R 1 . .
C C6 0.2490(2) 0.8247(2) 0.7494(2) 0.0212(7) Uani d . 1 . .
H H6 0.2957 0.8027 0.7149 0.025 Uiso calc R 1 . .
C C4 0.1526(2) 0.8102(2) 0.8854(2) 0.0235(7) Uani d . 1 . .
H H4 0.1360 0.7750 0.9412 0.028 Uiso calc R 1 . .

loop_
_atom_site_aniso_label
_atom_site_aniso_U_11
_atom_site_aniso_U_22
_atom_site_aniso_U_33
_atom_site_aniso_U_12
_atom_site_aniso_U_13
_atom_site_aniso_U_23
Fe1 0.0229(4) 0.0202(4) 0.0323(4) 0.000 0.0134(3) 0.000
Cl1 0.0413(6) 0.0368(5) 0.0522(6) -0.0083(4) 0.0174(5) -0.0199(4)
N2 0.0184(13) 0.0194(13) 0.0205(13) 0.0010(10) 0.0099(10) 0.0014(10)
N1 0.0213(14) 0.0203(14) 0.0226(13) 0.0014(11) 0.0097(11) 0.0035(11)
C15 0.0176(16) 0.0168(15) 0.0187(14) -0.0018(12) 0.0041(12) 0.0017(12)
C11 0.0186(16) 0.0178(15) 0.0182(14) 0.0007(12) 0.0043(12) 0.0020(12)
C14 0.0170(15) 0.0204(16) 0.0185(14) -0.0008(12) 0.0047(12) 0.0003(12)
C8 0.0172(15) 0.0216(16) 0.0192(14) 0.0036(12) 0.0082(12) 0.0026(12)
C13 0.0190(16) 0.0155(15) 0.0203(15) 0.0014(12) 0.0041(12) -0.0030(12)
C3 0.0202(16) 0.0266(17) 0.0182(15) -0.0030(13) 0.0066(12) -0.0023(13)
C10 0.0272(18) 0.0191(17) 0.0253(16) -0.0050(13) 0.0125(14) -0.0069(13)
C1 0.0193(16) 0.0190(16) 0.0242(15) 0.0009(13) 0.0081(13) 0.0044(13)
C9 0.0243(17) 0.0193(16) 0.0281(17) -0.0046(13) 0.0097(14) -0.0021(13)
C16 0.0224(16) 0.0167(15) 0.0218(15) -0.0004(12) 0.0074(12) -0.0023(12)
C7 0.0199(16) 0.0134(14) 0.0189(14) -0.0024(12) 0.0057(12) 0.0013(12)
C12 0.0183(16) 0.0171(15) 0.0200(14) -0.0018(12) 0.0044(12) 0.0004(12)
C2 0.0159(15) 0.0170(15) 0.0211(15) 0.0003(12) 0.0058(12) -0.0011(12)
C5 0.0288(18) 0.0147(16) 0.0284(17) 0.0007(13) 0.0018(14) 0.0025(13)
C6 0.0203(16) 0.0185(16) 0.0257(16) 0.0001(13) 0.0066(13) -0.0037(13)
C4 0.0315(18) 0.0207(16) 0.0181(15) -0.0060(13) 0.0048(13) 0.0024(13)

loop_
_atom_type_symbol
_atom_type_description
_atom_type_scat_dispersion_real
_atom_type_scat_dispersion_imag
_atom_type_scat_source
C C 0.0033 0.0016 'International Tables Vol C Tables 4.2.6.8 and 6.1.1.4'
H H 0.0000 0.0000 'International Tables Vol C Tables 4.2.6.8 and 6.1.1.4'
N N 0.0061 0.0033 'International Tables Vol C Tables 4.2.6.8 and 6.1.1.4'
Cl Cl 0.1484 0.1585 'International Tables Vol C Tables 4.2.6.8 and 6.1.1.4'
Fe Fe 0.3463 0.8444 'International Tables Vol C Tables 4.2.6.8 and 6.1.1.4'

loop_
_geom_angle_atom_site_label_1
_geom_angle_atom_site_label_2
_geom_angle_atom_site_label_3
_geom_angle_site_symmetry_1
_geom_angle_site_symmetry_3
_geom_angle
_geom_angle_publ_flag
N1 Fe1 N1 2_556 . 97.86(13) ?
N1 Fe1 Cl1 2_556 2_556 120.53(7) ?
N1 Fe1 Cl1 . 2_556 99.90(7) ?
N1 Fe1 Cl1 2_556 . 99.90(7) ?
N1 Fe1 Cl1 . . 120.53(7) ?
Cl1 Fe1 Cl1 2_556 . 117.69(6) ?
C1 N2 C7 . . 106.3(2) ?
C1 N2 C8 . . 125.0(2) ?
C7 N2 C8 . . 128.6(2) ?
C1 N1 C2 . . 105.1(2) ?
C1 N1 Fe1 . . 121.4(2) ?
C2 N1 Fe1 . . 133.50(19) ?
C15 C15 C14 2_655 . 121.33(17) ?
C15 C15 H15 2_655 . 119.3 ?
C14 C15 H15 . . 119.3 ?
C10 C11 C12 . . 117.0(3) ?
C10 C11 C14 . . 122.0(3) ?
C12 C11 C14 . . 121.0(3) ?
C15 C14 C16 . . 117.0(3) ?
C15 C14 C11 . . 122.2(3) ?
C16 C14 C11 . . 120.8(3) ?
C13 C8 C9 . . 120.3(3) ?
C13 C8 N2 . . 119.2(3) ?
C9 C8 N2 . . 120.5(3) ?
C12 C13 C8 . . 119.7(3) ?
C12 C13 H13 . . 120.1 ?
C8 C13 H13 . . 120.1 ?
C4 C3 C2 . . 117.1(3) ?
C4 C3 H3 . . 121.5 ?
C2 C3 H3 . . 121.5 ?
C9 C10 C11 . . 121.9(3) ?
C9 C10 H10 . . 119.1 ?
C11 C10 H10 . . 119.1 ?
N1 C1 N2 . . 113.6(3) ?
N1 C1 H1 . . 123.2 ?
N2 C1 H1 . . 123.2 ?
C10 C9 C8 . . 119.3(3) ?
C10 C9 H9 . . 120.4 ?
C8 C9 H9 . . 120.4 ?
C16 C16 C14 2_655 . 121.72(17) ?
C16 C16 H16 2_655 . 119.1 ?
C14 C16 H16 . . 119.1 ?
C6 C7 C2 . . 122.9(3) ?
C6 C7 N2 . . 131.2(3) ?
C2 C7 N2 . . 105.9(2) ?
C13 C12 C11 . . 121.8(3) ?
C13 C12 H12 . . 119.1 ?
C11 C12 H12 . . 119.1 ?
C7 C2 C3 . . 120.7(3) ?
C7 C2 N1 . . 109.1(2) ?
C3 C2 N1 . . 130.2(3) ?
C6 C5 C4 . . 122.1(3) ?
C6 C5 H5 . . 118.9 ?
C4 C5 H5 . . 118.9 ?
C5 C6 C7 . . 115.8(3) ?
C5 C6 H6 . . 122.1 ?
C7 C6 H6 . . 122.1 ?
C3 C4 C5 . . 121.3(3) ?
C3 C4 H4 . . 119.3 ?
C5 C4 H4 . . 119.3 ?

loop_
_geom_bond_atom_site_label_1
_geom_bond_atom_site_label_2
_geom_bond_site_symmetry_2
_geom_bond_distance
_geom_bond_publ_flag
Fe1 N1 2_556 2.076(2) ?
Fe1 N1 . 2.076(2) y
Fe1 Cl1 2_556 2.2489(10) ?
Fe1 Cl1 . 2.2489(10) y
N2 C1 . 1.342(4) ?
N2 C7 . 1.381(4) ?
N2 C8 . 1.415(4) ?
N1 C1 . 1.300(4) ?
N1 C2 . 1.388(4) ?
C15 C15 2_655 1.373(6) ?
C15 C14 . 1.383(4) ?
C15 H15 . 0.9300 ?
C11 C10 . 1.386(4) ?
C11 C12 . 1.389(4) ?
C11 C14 . 1.461(4) ?
C14 C16 . 1.392(4) ?
C8 C13 . 1.368(4) ?
C8 C9 . 1.375(4) ?
C13 C12 . 1.358(4) ?
C13 H13 . 0.9300 ?
C3 C4 . 1.362(4) ?
C3 C2 . 1.384(4) ?
C3 H3 . 0.9300 ?
C10 C9 . 1.364(4) ?
C10 H10 . 0.9300 ?
C1 H1 . 0.9300 ?
C9 H9 . 0.9300 ?
C16 C16 2_655 1.349(6) ?
C16 H16 . 0.9300 ?
C7 C6 . 1.375(4) ?
C7 C2 . 1.379(4) ?
C12 H12 . 0.9300 ?
C5 C6 . 1.367(4) ?
C5 C4 . 1.398(4) ?
C5 H5 . 0.9300 ?
C6 H6 . 0.9300 ?
C4 H4 . 0.9300 ?

loop_
_geom_torsion_atom_site_label_1
_geom_torsion_atom_site_label_2
_geom_torsion_atom_site_label_3
_geom_torsion_atom_site_label_4
_geom_torsion_site_symmetry_1
_geom_torsion_site_symmetry_2
_geom_torsion_site_symmetry_3
_geom_torsion_site_symmetry_4
_geom_torsion
_geom_torsion_publ_flag
N1 Fe1 N1 C1 2_556 . . . 139.0(3) ?
Cl1 Fe1 N1 C1 2_556 . . . 16.0(2) ?
Cl1 Fe1 N1 C1 . . . . -114.6(2) ?
N1 Fe1 N1 C2 2_556 . . . -40.2(2) ?
Cl1 Fe1 N1 C2 2_556 . . . -163.2(3) ?
Cl1 Fe1 N1 C2 . . . . 66.2(3) ?
C15 C15 C14 C16 2_655 . . . -0.3(5) ?
C15 C15 C14 C11 2_655 . . . -179.0(3) ?
C10 C11 C14 C15 . . . . -23.9(4) ?
C12 C11 C14 C15 . . . . 155.5(3) ?
C10 C11 C14 C16 . . . . 157.5(3) ?
C12 C11 C14 C16 . . . . -23.2(4) ?
C1 N2 C8 C13 . . . . 53.0(4) ?
C7 N2 C8 C13 . . . . -127.8(3) ?
C1 N2 C8 C9 . . . . -125.7(3) ?
C7 N2 C8 C9 . . . . 53.5(4) ?
C9 C8 C13 C12 . . . . 0.3(4) ?
N2 C8 C13 C12 . . . . -178.4(3) ?
C12 C11 C10 C9 . . . . 0.1(5) ?
C14 C11 C10 C9 . . . . 179.5(3) ?
C2 N1 C1 N2 . . . . -0.1(3) ?
Fe1 N1 C1 N2 . . . . -179.48(19) ?
C7 N2 C1 N1 . . . . -0.2(3) ?
C8 N2 C1 N1 . . . . 179.1(3) ?
C11 C10 C9 C8 . . . . -1.2(5) ?
C13 C8 C9 C10 . . . . 0.9(5) ?
N2 C8 C9 C10 . . . . 179.6(3) ?
C15 C14 C16 C16 . . . 2_655 -0.1(5) ?
C11 C14 C16 C16 . . . 2_655 178.6(3) ?
C1 N2 C7 C6 . . . . -177.4(3) ?
C8 N2 C7 C6 . . . . 3.3(5) ?
C1 N2 C7 C2 . . . . 0.4(3) ?
C8 N2 C7 C2 . . . . -178.9(3) ?
C8 C13 C12 C11 . . . . -1.3(4) ?
C10 C11 C12 C13 . . . . 1.1(4) ?
C14 C11 C12 C13 . . . . -178.3(3) ?
C6 C7 C2 C3 . . . . -3.6(5) ?
N2 C7 C2 C3 . . . . 178.3(3) ?
C6 C7 C2 N1 . . . . 177.6(3) ?
N2 C7 C2 N1 . . . . -0.5(3) ?
C4 C3 C2 C7 . . . . 2.0(4) ?
C4 C3 C2 N1 . . . . -179.4(3) ?
C1 N1 C2 C7 . . . . 0.4(3) ?
Fe1 N1 C2 C7 . . . . 179.6(2) ?
C1 N1 C2 C3 . . . . -178.3(3) ?
Fe1 N1 C2 C3 . . . . 1.0(5) ?
C4 C5 C6 C7 . . . . 1.4(4) ?
C2 C7 C6 C5 . . . . 1.8(4) ?
N2 C7 C6 C5 . . . . 179.3(3) ?
C2 C3 C4 C5 . . . . 1.1(4) ?
C6 C5 C4 C3 . . . . -2.9(5) ?
